data_4509974
loop_
_publ_author_name
'Hu, Bin'
'Tao, Tao'
'Bin, Zheng-Yang'
'Peng, Yu-Xin'
'Ma, Bin-Bin'
'Huang, Wei'

_publ_section_title
;
 Architectural Diversity for Anion-Mediated Self-Assembly of Four Pairs of
 Silver(I) Polymeric Isomers Having Linear andV-Shaped
 Imidazole/Thiophene/Imidazole Bridging Spacers
;
_journal_issue 1
_journal_name_full 'Crystal Growth &amp; Design'
_journal_page_first 300
_journal_paper_doi 10.1021/cg401581q
_journal_volume 14
_journal_year 2014
_chemical_formula_moiety 'C10 H8 N4 S'
_chemical_formula_sum 'C10 H8 N4 S'
_chemical_formula_weight 216.26
_chemical_name_systematic
; 
 ? 
;
_space_group_IT_number 14
_symmetry_cell_setting monoclinic
_symmetry_space_group_name_Hall '-P 2ybc'
_symmetry_space_group_name_H-M 'P 1 21/c 1'
_atom_sites_solution_hydrogens geom
_atom_sites_solution_primary direct
_atom_sites_solution_secondary difmap
_audit_creation_method SHELXL-97
_cell_angle_alpha 90.00
_cell_angle_beta 113.3370(10)
_cell_angle_gamma 90.00
_cell_formula_units_Z 4
_cell_length_a 9.2946(11)
_cell_length_b 10.8638(12)
_cell_length_c 10.7403(12)
_cell_measurement_reflns_used 1161
_cell_measurement_temperature 291(2)
_cell_measurement_theta_max 23.729
_cell_measurement_theta_min 2.3865
_cell_volume 995.8(2)
_computing_cell_refinement SMART
_computing_data_collection 'SMART (Bruker 2000)'
_computing_data_reduction 'SAINT (Bruker 2000)'
_computing_molecular_graphics SHELXTL
_computing_publication_material SHELXTL
_computing_structure_refinement 'SHELXL-97 (Sheldrick, 1997)'
_computing_structure_solution 'SHELXS-97 (Sheldrick, 1990)'
_diffrn_ambient_temperature 291(2)
_diffrn_measured_fraction_theta_full 0.998
_diffrn_measured_fraction_theta_max 0.998
_diffrn_measurement_device_type 'Bruker Smart Apex CCD area detector'
_diffrn_measurement_method '\f and \w scans'
_diffrn_radiation_monochromator graphite
_diffrn_radiation_source 'fine-focus sealed tube'
_diffrn_radiation_type MoK\a
_diffrn_radiation_wavelength 0.71073
_diffrn_reflns_av_R_equivalents 0.0704
_diffrn_reflns_av_sigmaI/netI 0.0950
_diffrn_reflns_limit_h_max 11
_diffrn_reflns_limit_h_min -11
_diffrn_reflns_limit_k_max 13
_diffrn_reflns_limit_k_min -11
_diffrn_reflns_limit_l_max 12
_diffrn_reflns_limit_l_min -13
_diffrn_reflns_number 5300
_diffrn_reflns_theta_full 26.00
_diffrn_reflns_theta_max 26.00
_diffrn_reflns_theta_min 2.39
_exptl_absorpt_coefficient_mu 0.293
_exptl_absorpt_correction_T_max 0.9713
_exptl_absorpt_correction_T_min 0.9656
_exptl_absorpt_correction_type multi-scan
_exptl_absorpt_process_details 'SADABS, Bruker(2000)'
_exptl_crystal_colour colorless
_exptl_crystal_density_diffrn 1.443
_exptl_crystal_density_method 'not measured'
_exptl_crystal_description block
_exptl_crystal_F_000 448
_exptl_crystal_size_max 0.12
_exptl_crystal_size_mid 0.10
_exptl_crystal_size_min 0.10
_refine_diff_density_max 0.210
_refine_diff_density_min -0.257
_refine_diff_density_rms 0.061
_refine_ls_extinction_coef 0.0104(14)
_refine_ls_extinction_expression Fc^*^=kFc[1+0.001xFc^2^\l^3^/sin(2\q)]^-1/4^
_refine_ls_extinction_method SHELXL
_refine_ls_goodness_of_fit_ref 0.909
_refine_ls_hydrogen_treatment mixed
_refine_ls_matrix_type full
_refine_ls_number_parameters 169
_refine_ls_number_reflns 1963
_refine_ls_number_restraints 0
_refine_ls_restrained_S_all 0.909
_refine_ls_R_factor_all 0.0653
_refine_ls_R_factor_gt 0.0376
_refine_ls_shift/su_max 0.000
_refine_ls_shift/su_mean 0.000
_refine_ls_structure_factor_coef Fsqd
_refine_ls_weighting_details 'calc w=1/[\s^2^(Fo^2^)+(0.0246P)^2^+0.0000P] where P=(Fo^2^+2Fc^2^)/3'
_refine_ls_weighting_scheme calc
_refine_ls_wR_factor_gt 0.0657
_refine_ls_wR_factor_ref 0.0732
_reflns_number_gt 1336
_reflns_number_total 1963
_reflns_threshold_expression >2sigma(I)
_cod_data_source_file cg401581q_si_002.cif
_cod_data_source_block L1
_cod_original_sg_symbol_H-M 'P 21/c'
_cod_database_code 4509974

loop_
_symmetry_equiv_pos_as_xyz
'x, y, z'
'-x, y+1/2, -z+1/2'
'-x, -y, -z'
'x, -y-1/2, z-1/2'

loop_
_atom_site_label
_atom_site_type_symbol
_atom_site_fract_x
_atom_site_fract_y
_atom_site_fract_z
_atom_site_U_iso_or_equiv
_atom_site_adp_type
_atom_site_occupancy
_atom_site_symmetry_multiplicity
_atom_site_calc_flag
C1 C 0.3839(2) 0.1404(2) 0.4221(2) 0.0476(6) Uani 1 1 d
C2 C 0.4640(3) 0.3243(2) 0.4435(2) 0.0560(6) Uani 1 1 d
C3 C 0.3821(3) 0.3151(2) 0.5229(2) 0.0532(6) Uani 1 1 d
C4 C 0.2441(2) 0.13867(19) 0.57605(18) 0.0389(5) Uani 1 1 d
C5 C 0.2568(2) 0.0227(2) 0.6232(2) 0.0446(5) Uani 1 1 d
C6 C 0.1448(2) -0.0040(2) 0.6785(2) 0.0438(5) Uani 1 1 d
C7 C 0.0527(2) 0.09331(17) 0.67212(18) 0.0375(5) Uani 1 1 d
C8 C -0.1979(2) 0.1742(2) 0.6758(2) 0.0443(5) Uani 1 1 d
C9 C -0.2684(3) 0.1562(2) 0.7618(2) 0.0494(6) Uani 1 1 d
C10 C -0.0617(3) 0.0483(2) 0.8395(2) 0.0451(5) Uani 1 1 d
N1 N 0.46499(19) 0.21513(18) 0.38032(16) 0.0514(5) Uani 1 1 d
N2 N 0.33069(18) 0.19541(15) 0.51003(15) 0.0415(4) Uani 1 1 d
N3 N -0.06306(17) 0.10364(14) 0.72524(15) 0.0386(4) Uani 1 1 d
N4 N -0.1840(2) 0.07699(17) 0.86472(16) 0.0517(5) Uani 1 1 d
S1 S 0.09684(6) 0.22000(5) 0.59737(5) 0.04484(19) Uani 1 1 d
H8 H -0.225(2) 0.2159(18) 0.5949(18) 0.050(6) Uiso 1 1 d
H9 H -0.360(2) 0.1928(18) 0.7642(18) 0.056(6) Uiso 1 1 d
H10 H 0.024(2) -0.0048(18) 0.8920(18) 0.055(6) Uiso 1 1 d
H5 H 0.334(2) -0.0324(17) 0.6230(17) 0.050(6) Uiso 1 1 d
H1 H 0.361(2) 0.059(2) 0.3977(19) 0.065(7) Uiso 1 1 d
H6 H 0.137(2) -0.0800(19) 0.7137(19) 0.061(7) Uiso 1 1 d
H3 H 0.360(2) 0.371(2) 0.5783(19) 0.069(7) Uiso 1 1 d
H2 H 0.513(2) 0.3946(19) 0.4253(19) 0.057(6) Uiso 1 1 d

loop_
_atom_site_aniso_label
_atom_site_aniso_U_11
_atom_site_aniso_U_22
_atom_site_aniso_U_33
_atom_site_aniso_U_23
_atom_site_aniso_U_13
_atom_site_aniso_U_12
C1 0.0496(13) 0.0487(15) 0.0471(13) -0.0059(12) 0.0220(11) 0.0001(12)
C2 0.0620(15) 0.0518(17) 0.0635(15) 0.0075(13) 0.0345(13) -0.0029(12)
C3 0.0677(15) 0.0406(14) 0.0630(15) -0.0038(12) 0.0383(13) -0.0045(11)
C4 0.0396(11) 0.0393(13) 0.0408(11) -0.0019(10) 0.0193(9) 0.0003(9)
C5 0.0485(13) 0.0404(14) 0.0503(13) 0.0032(10) 0.0252(11) 0.0103(10)
C6 0.0538(13) 0.0322(13) 0.0497(13) 0.0046(10) 0.0252(11) 0.0029(10)
C7 0.0408(11) 0.0360(12) 0.0376(11) -0.0003(9) 0.0177(9) -0.0014(9)
C8 0.0447(13) 0.0444(14) 0.0441(13) 0.0025(11) 0.0179(11) 0.0057(10)
C9 0.0449(13) 0.0518(15) 0.0554(14) -0.0082(12) 0.0239(12) 0.0001(11)
C10 0.0495(14) 0.0465(14) 0.0417(12) 0.0052(10) 0.0206(11) 0.0016(11)
N1 0.0493(11) 0.0598(13) 0.0532(11) 0.0035(10) 0.0289(9) 0.0000(9)
N2 0.0446(10) 0.0408(11) 0.0447(10) -0.0011(8) 0.0237(8) -0.0002(8)
N3 0.0411(10) 0.0372(10) 0.0399(9) 0.0004(8) 0.0188(8) 0.0016(8)
N4 0.0543(12) 0.0584(13) 0.0507(11) 0.0012(10) 0.0296(10) -0.0025(10)
S1 0.0497(3) 0.0341(3) 0.0586(4) 0.0064(3) 0.0298(3) 0.0054(2)

loop_
_atom_type_symbol
_atom_type_description
_atom_type_scat_dispersion_real
_atom_type_scat_dispersion_imag
_atom_type_scat_source
C C 0.0033 0.0016 'International Tables Vol C Tables 4.2.6.8 and 6.1.1.4'
H H 0.0000 0.0000 'International Tables Vol C Tables 4.2.6.8 and 6.1.1.4'
N N 0.0061 0.0033 'International Tables Vol C Tables 4.2.6.8 and 6.1.1.4'
S S 0.1246 0.1234 'International Tables Vol C Tables 4.2.6.8 and 6.1.1.4'

loop_
_geom_angle_atom_site_label_1
_geom_angle_atom_site_label_2
_geom_angle_atom_site_label_3
_geom_angle
N1 C1 N2 112.6(2)
N1 C1 H1 127.0(12)
N2 C1 H1 120.4(12)
C3 C2 N1 111.4(2)
C3 C2 H2 128.8(12)
N1 C2 H2 119.7(12)
C2 C3 N2 105.5(2)
C2 C3 H3 132.7(13)
N2 C3 H3 121.9(13)
C5 C4 N2 128.12(18)
C5 C4 S1 112.75(15)
N2 C4 S1 119.09(15)
C4 C5 C6 112.33(19)
C4 C5 H5 123.4(11)
C6 C5 H5 124.2(11)
C7 C6 C5 112.1(2)
C7 C6 H6 124.9(12)
C5 C6 H6 123.0(12)
C6 C7 N3 127.99(18)
C6 C7 S1 112.76(15)
N3 C7 S1 119.12(14)
C9 C8 N3 105.7(2)
C9 C8 H8 133.9(11)
N3 C8 H8 120.2(11)
C8 C9 N4 111.5(2)
C8 C9 H9 130.2(12)
N4 C9 H9 118.2(12)
N4 C10 N3 112.58(19)
N4 C10 H10 127.3(11)
N3 C10 H10 120.2(11)
C1 N1 C2 104.49(18)
C1 N2 C3 106.07(18)
C1 N2 C4 126.36(18)
C3 N2 C4 127.55(17)
C10 N3 C8 105.90(16)
C10 N3 C7 126.47(16)
C8 N3 C7 127.60(16)
C10 N4 C9 104.38(17)
C4 S1 C7 90.05(9)

loop_
_geom_bond_atom_site_label_1
_geom_bond_atom_site_label_2
_geom_bond_distance
C1 N1 1.302(3)
C1 N2 1.365(2)
C1 H1 0.93(2)
C2 C3 1.352(3)
C2 N1 1.368(3)
C2 H2 0.950(19)
C3 N2 1.373(3)
C3 H3 0.932(19)
C4 C5 1.345(3)
C4 N2 1.408(2)
C4 S1 1.7191(18)
C5 C6 1.418(3)
C5 H5 0.937(18)
C6 C7 1.345(3)
C6 H6 0.923(19)
C7 N3 1.408(2)
C7 S1 1.7230(18)
C8 C9 1.342(3)
C8 N3 1.383(2)
C8 H8 0.922(18)
C9 N4 1.375(3)
C9 H9 0.950(19)
C10 N4 1.306(2)
C10 N3 1.362(2)
C10 H10 0.964(18)
